data_7116228
loop_
_publ_author_name
'Saha, Satyajit'
'Alamsetti, Santosh Kumar'
'Schneider, Christoph'

_publ_section_title
;
 Chiral Br\/onsted acid-catalyzed Friedel-Crafts alkylation of
 electron-rich arenes with in situ-generated ortho-quinone methides:
 highly enantioselective synthesis of diarylindolylmethanes and
 triarylmethanes.
;
_journal_issue 8
_journal_name_full 'Chemical communications (Cambridge, England)'
_journal_page_first 1461
_journal_page_last 1464
_journal_paper_doi 10.1039/c4cc08559k
_journal_volume 51
_journal_year 2015
_chemical_absolute_configuration ad
_chemical_formula_sum 'C28 H23 N O2'
_chemical_formula_weight 405.47
_chemical_melting_point 363.15
_chemical_name_systematic ' (S)-2-([1,1'-biphenyl]-2-yl(1H-indol-3-yl)methyl)-4-methoxyphenol '
_space_group_IT_number 19
_symmetry_cell_setting orthorhombic
_symmetry_Int_Tables_number 19
_symmetry_space_group_name_Hall 'P 2ac 2ab'
_symmetry_space_group_name_H-M 'P 21 21 21'
_atom_sites_solution_hydrogens difmap
_atom_sites_solution_primary direct
_atom_sites_solution_secondary difmap
_audit_creation_date 2014-08-18T10:46:23-00:00
_audit_creation_method 'WinGX routine CIF_UPDATE'
_audit_update_record
;
2014-10-10 deposited with the CCDC.
2014-12-02 downloaded from the CCDC.
;
_cell_angle_alpha 90
_cell_angle_beta 90
_cell_angle_gamma 90
_cell_formula_units_Z 4
_cell_length_a 9.43230(10)
_cell_length_b 10.40300(10)
_cell_length_c 21.1950(2)
_cell_measurement_reflns_used 19230
_cell_measurement_temperature 130(2)
_cell_measurement_theta_max 67.794
_cell_measurement_theta_min 4.163
_cell_volume 2079.74(4)
_computing_cell_refinement
;
        CrysAlisPro, Agilent Technologies,
        Version 1.171.37.34a (release 02-06-2014 CrysAlis171 .NET)
        (compiled Jun  2 2014,16:24:16)
;
_computing_data_collection
;
        CrysAlisPro, Agilent Technologies,
        Version 1.171.37.34a (release 02-06-2014 CrysAlis171 .NET)
        (compiled Jun  2 2014,16:24:16)
;
_computing_data_reduction
;
        CrysAlisPro, Agilent Technologies,
        Version 1.171.37.34a (release 02-06-2014 CrysAlis171 .NET)
        (compiled Jun  2 2014,16:24:16)
;
_computing_molecular_graphics
;
 ORTEP3 for Windows
 L. J. Farrugia, J. Appl. Crystallogr. 1997, 30, 565.
;
_computing_publication_material
;
 WINGX
 L.J. Farrugia,
 J. Appl. Cryst., 2012, 45, 849-854.
;
_computing_structure_refinement 'SHELXL-2014/6 (Sheldrick, 2014)'
_computing_structure_solution
;
 SHELXS-2014
 Program for Crystal Structure Analysis (Release 2014-3)
 G. M. Sheldrick, Instit\"ut f\"ur Anorganische Chemie der Universit\"at,
 Tammanstrasse 4, D-3400 G\"ottingen, Germany.
 G. M. Sheldrick, Acta. Cryst., 2008, A64, 112 - 122
;
_diffrn_ambient_temperature 130(2)
_diffrn_detector 'CCD plate'
_diffrn_detector_area_resol_mean 16.356
_diffrn_measured_fraction_theta_full 1
_diffrn_measured_fraction_theta_max 0.999
_diffrn_measurement_device 'four-circle diffractometer'
_diffrn_measurement_device_type 'Xcalibur, Sapphire3, Gemini'
_diffrn_measurement_method '\w scans'
_diffrn_orient_matrix_UB_11 -0.0342181
_diffrn_orient_matrix_UB_12 -0.0033325
_diffrn_orient_matrix_UB_13 -0.0710508
_diffrn_orient_matrix_UB_21 0.0938015
_diffrn_orient_matrix_UB_22 -0.1201789
_diffrn_orient_matrix_UB_23 -0.0076107
_diffrn_orient_matrix_UB_31 -0.1293066
_diffrn_orient_matrix_UB_32 -0.0863921
_diffrn_orient_matrix_UB_33 0.0133177
_diffrn_radiation_monochromator graphite
_diffrn_radiation_probe x-ray
_diffrn_radiation_type CuK\a
_diffrn_radiation_wavelength 1.54184
_diffrn_reflns_av_R_equivalents 0.0227
_diffrn_reflns_av_unetI/netI 0.0299
_diffrn_reflns_Laue_measured_fraction_full 1
_diffrn_reflns_Laue_measured_fraction_max 0.999
_diffrn_reflns_limit_h_max 11
_diffrn_reflns_limit_h_min -11
_diffrn_reflns_limit_k_max 12
_diffrn_reflns_limit_k_min -12
_diffrn_reflns_limit_l_max 25
_diffrn_reflns_limit_l_min -25
_diffrn_reflns_number 31480
_diffrn_reflns_point_group_measured_fraction_full 0.998
_diffrn_reflns_point_group_measured_fraction_max 0.997
_diffrn_reflns_theta_full 67.684
_diffrn_reflns_theta_max 67.716
_diffrn_reflns_theta_min 4.172
_diffrn_source 'Enhance (Cu) X-ray Source'
_exptl_absorpt_coefficient_mu 0.637
_exptl_absorpt_correction_T_max 1
_exptl_absorpt_correction_T_min 0.60413
_exptl_absorpt_correction_type multi-scan
_exptl_absorpt_process_details
;
        CrysAlisPro, Agilent Technologies,
        Version 1.171.37.34a (release 02-06-2014 CrysAlis171 .NET)
        (compiled Jun  2 2014,16:24:16)
        Empirical absorption correction using spherical harmonics,
 implemented in SCALE3 ABSPACK scaling algorithm.
        Empirical absorption correction using spherical harmonics,
 implemented in SCALE3 ABSPACK scaling algorithm.
;
_exptl_crystal_colour 'clear colourless'
_exptl_crystal_density_diffrn 1.295
_exptl_crystal_description prism
_exptl_crystal_F_000 856
_exptl_crystal_recrystallization_method 'Re-crystallisation from solvent: DCM'
_exptl_crystal_size_max 0.4
_exptl_crystal_size_mid 0.35
_exptl_crystal_size_min 0.2
_refine_diff_density_max 0.129
_refine_diff_density_min -0.19
_refine_diff_density_rms 0.035
_refine_ls_abs_structure_details
;
 Flack x determined using 1579 quotients [(I+)-(I-)]/[(I+)+(I-)]
 (Parsons, Flack and Wagner, Acta Cryst. B69 (2013) 249-259).
;
_refine_ls_abs_structure_Flack -0.01(4)
_refine_ls_extinction_method none
_refine_ls_goodness_of_fit_ref 1.054
_refine_ls_hydrogen_treatment refall
_refine_ls_matrix_type full
_refine_ls_number_parameters 372
_refine_ls_number_reflns 3765
_refine_ls_number_restraints 0
_refine_ls_restrained_S_all 1.054
_refine_ls_R_factor_all 0.0269
_refine_ls_R_factor_gt 0.0266
_refine_ls_shift/su_max 0
_refine_ls_shift/su_mean 0
_refine_ls_structure_factor_coef Fsqd
_refine_ls_weighting_details 'w=1/[\s^2^(Fo^2^)+(0.0439P)^2^+0.3197P] where P=(Fo^2^+2Fc^2^)/3'
_refine_ls_weighting_scheme calc
_refine_ls_wR_factor_gt 0.068
_refine_ls_wR_factor_ref 0.0684
_reflns_number_gt 3725
_reflns_number_total 3765
_reflns_threshold_expression 'I > 2\s(I)'
_cod_data_source_file c4cc08559k2.cif
_cod_data_source_block x2068fin
_cod_depositor_comments 'Adding full bibliography for 7116228.cif.'
_cod_database_code 7116228

loop_
_symmetry_equiv_pos_as_xyz
'x, y, z'
'-x+1/2, -y, z+1/2'
'-x, y+1/2, -z+1/2'
'x+1/2, -y+1/2, -z'

loop_
_atom_site_label
_atom_site_type_symbol
_atom_site_fract_x
_atom_site_fract_y
_atom_site_fract_z
_atom_site_U_iso_or_equiv
_atom_site_adp_type
_atom_site_occupancy
_atom_site_calc_flag
O1 O 0.51259(14) -0.03203(13) 0.41614(6) 0.0276(3) Uani 1 d
O2 O 0.71334(12) 0.13995(12) 0.18652(5) 0.0265(3) Uani 1 d
N1 N 0.02733(15) 0.18265(14) 0.22033(7) 0.0246(3) Uani 1 d
C1 C 0.10714(18) 0.20226(16) 0.27392(8) 0.0223(3) Uani 1 d
C2 C 0.20496(17) 0.10694(15) 0.28028(7) 0.0207(3) Uani 1 d
C3 C 0.18420(16) 0.02086(15) 0.22792(7) 0.0201(3) Uani 1 d
C4 C 0.24965(19) -0.09372(16) 0.20833(8) 0.0241(4) Uani 1 d
C5 C 0.1994(2) -0.15503(17) 0.15523(8) 0.0271(4) Uani 1 d
C6 C 0.08413(19) -0.10579(17) 0.12095(8) 0.0263(4) Uani 1 d
C7 C 0.01812(18) 0.00715(17) 0.13864(8) 0.0255(4) Uani 1 d
C8 C 0.07064(17) 0.07026(16) 0.19203(8) 0.0217(3) Uani 1 d
C9 C 0.30450(17) 0.08361(15) 0.33485(7) 0.0201(3) Uani 1 d
C10 C 0.46059(17) 0.07317(15) 0.31621(7) 0.0203(3) Uani 1 d
C11 C 0.55377(18) 0.01167(15) 0.35739(8) 0.0226(3) Uani 1 d
C12 C 0.69173(19) -0.01399(16) 0.33924(8) 0.0254(4) Uani 1 d
C13 C 0.74122(18) 0.02642(16) 0.28115(9) 0.0253(4) Uani 1 d
C14 C 0.65234(18) 0.09590(15) 0.24146(8) 0.0220(3) Uani 1 d
C15 C 0.51225(18) 0.11739(15) 0.25853(8) 0.0207(3) Uani 1 d
C16 C 0.6240(2) 0.20863(18) 0.14421(9) 0.0286(4) Uani 1 d
C17 C 0.28228(17) 0.17938(16) 0.38880(7) 0.0216(3) Uani 1 d
C18 C 0.20689(17) 0.14544(16) 0.44393(7) 0.0221(3) Uani 1 d
C19 C 0.1926(2) 0.23636(18) 0.49219(8) 0.0273(4) Uani 1 d
C20 C 0.2516(2) 0.35776(18) 0.48699(9) 0.0313(4) Uani 1 d
C21 C 0.3266(2) 0.39032(17) 0.43318(9) 0.0312(4) Uani 1 d
C22 C 0.34101(19) 0.30194(17) 0.38465(9) 0.0269(4) Uani 1 d
C23 C 0.14767(17) 0.01396(16) 0.45441(8) 0.0222(3) Uani 1 d
C24 C 0.05039(18) -0.04262(17) 0.41325(8) 0.0237(3) Uani 1 d
C25 C -0.00147(18) -0.16496(17) 0.42510(8) 0.0260(4) Uani 1 d
C26 C 0.0420(2) -0.23313(17) 0.47790(8) 0.0282(4) Uani 1 d
C27 C 0.1380(2) -0.17772(18) 0.51911(8) 0.0289(4) Uani 1 d
C28 C 0.18997(19) -0.05545(18) 0.50777(8) 0.0266(4) Uani 1 d
H1N1 H -0.053(3) 0.223(2) 0.2107(10) 0.029(5) Uiso 1 d
H1O1 H 0.440(3) 0.009(3) 0.4291(13) 0.054(8) Uiso 1 d
H1 H 0.090(2) 0.2749(19) 0.3018(10) 0.024(5) Uiso 1 d
H4 H 0.329(2) -0.1320(19) 0.2325(9) 0.025(5) Uiso 1 d
H5 H 0.242(2) -0.234(2) 0.1410(10) 0.031(5) Uiso 1 d
H6 H 0.049(2) -0.153(2) 0.0835(10) 0.026(5) Uiso 1 d
H7 H -0.065(2) 0.042(2) 0.1151(10) 0.029(5) Uiso 1 d
H9 H 0.2777(19) -0.0006(19) 0.3513(8) 0.016(4) Uiso 1 d
H12 H 0.755(3) -0.060(2) 0.3679(11) 0.037(6) Uiso 1 d
H13 H 0.833(2) 0.011(2) 0.2675(9) 0.028(5) Uiso 1 d
H15 H 0.447(2) 0.1609(18) 0.2307(9) 0.020(5) Uiso 1 d
H16A H 0.541(2) 0.153(2) 0.1308(9) 0.028(5) Uiso 1 d
H16B H 0.586(2) 0.285(2) 0.1647(10) 0.029(5) Uiso 1 d
H16C H 0.682(3) 0.233(2) 0.1080(11) 0.035(6) Uiso 1 d
H19 H 0.139(2) 0.2131(19) 0.5295(10) 0.022(5) Uiso 1 d
H20 H 0.242(3) 0.418(2) 0.5222(12) 0.045(7) Uiso 1 d
H21 H 0.367(2) 0.473(2) 0.4296(10) 0.039(6) Uiso 1 d
H22 H 0.393(2) 0.3235(19) 0.3470(10) 0.026(5) Uiso 1 d
H24 H 0.020(2) 0.0051(19) 0.3758(9) 0.023(5) Uiso 1 d
H25 H -0.071(2) -0.203(2) 0.3974(10) 0.025(5) Uiso 1 d
H26 H 0.003(2) -0.320(2) 0.4862(9) 0.026(5) Uiso 1 d
H27 H 0.166(3) -0.224(2) 0.5558(11) 0.041(6) Uiso 1 d
H28 H 0.258(3) -0.020(2) 0.5362(11) 0.041(6) Uiso 1 d

loop_
_atom_site_aniso_label
_atom_site_aniso_U_11
_atom_site_aniso_U_22
_atom_site_aniso_U_33
_atom_site_aniso_U_23
_atom_site_aniso_U_13
_atom_site_aniso_U_12
O1 0.0266(6) 0.0321(6) 0.0240(6) 0.0075(5) -0.0013(5) 0.0005(6)
O2 0.0207(6) 0.0327(6) 0.0261(6) 0.0047(5) 0.0032(5) 0.0030(5)
N1 0.0186(7) 0.0289(7) 0.0262(7) 0.0018(6) -0.0007(6) 0.0059(6)
C1 0.0220(8) 0.0237(8) 0.0211(8) 0.0004(7) 0.0035(6) 0.0020(6)
C2 0.0168(7) 0.0244(8) 0.0208(7) 0.0024(6) 0.0032(6) -0.0006(6)
C3 0.0189(7) 0.0221(7) 0.0193(7) 0.0031(6) 0.0027(6) -0.0026(6)
C4 0.0257(8) 0.0235(8) 0.0230(8) 0.0027(6) 0.0017(7) 0.0014(7)
C5 0.0339(9) 0.0223(8) 0.0252(8) 0.0004(7) 0.0054(7) -0.0022(7)
C6 0.0296(9) 0.0299(9) 0.0195(8) 0.0008(7) 0.0020(7) -0.0102(7)
C7 0.0209(8) 0.0335(9) 0.0220(8) 0.0056(7) 0.0005(6) -0.0055(7)
C8 0.0181(7) 0.0253(8) 0.0215(7) 0.0046(6) 0.0036(6) -0.0028(6)
C9 0.0195(7) 0.0199(8) 0.0210(7) 0.0019(6) -0.0001(6) 0.0006(6)
C10 0.0192(8) 0.0185(7) 0.0231(8) -0.0015(6) -0.0009(6) -0.0008(6)
C11 0.0241(8) 0.0198(7) 0.0240(8) 0.0016(6) -0.0019(7) -0.0026(6)
C12 0.0217(8) 0.0229(8) 0.0315(9) 0.0059(7) -0.0075(7) 0.0003(7)
C13 0.0169(8) 0.0246(8) 0.0346(9) 0.0009(7) 0.0007(7) 0.0005(7)
C14 0.0210(8) 0.0205(7) 0.0246(8) -0.0004(6) 0.0011(6) -0.0030(6)
C15 0.0197(8) 0.0200(7) 0.0224(8) 0.0006(6) -0.0024(6) 0.0013(6)
C16 0.0278(9) 0.0339(9) 0.0240(8) 0.0048(7) 0.0026(7) 0.0042(8)
C17 0.0199(7) 0.0238(8) 0.0212(7) 0.0001(6) -0.0029(6) 0.0023(6)
C18 0.0193(7) 0.0256(8) 0.0215(7) 0.0010(6) -0.0034(6) 0.0013(7)
C19 0.0290(9) 0.0310(9) 0.0220(8) -0.0017(7) -0.0010(7) 0.0029(8)
C20 0.0356(10) 0.0292(9) 0.0292(9) -0.0084(8) -0.0043(7) 0.0029(8)
C21 0.0343(10) 0.0217(8) 0.0375(10) -0.0010(7) -0.0047(8) -0.0020(7)
C22 0.0281(9) 0.0250(8) 0.0277(9) 0.0028(7) 0.0010(7) -0.0004(7)
C23 0.0199(8) 0.0261(8) 0.0207(8) -0.0013(6) 0.0034(6) 0.0012(7)
C24 0.0210(8) 0.0290(8) 0.0212(8) 0.0013(7) 0.0002(6) 0.0020(7)
C25 0.0210(8) 0.0301(9) 0.0268(8) -0.0009(7) -0.0005(7) -0.0023(7)
C26 0.0274(9) 0.0258(9) 0.0314(9) 0.0034(7) 0.0057(8) -0.0017(7)
C27 0.0294(9) 0.0334(9) 0.0237(8) 0.0074(7) 0.0002(7) 0.0021(8)
C28 0.0245(8) 0.0334(9) 0.0217(8) 0.0003(7) -0.0018(7) -0.0020(7)

loop_
_atom_type_symbol
_atom_type_description
_atom_type_scat_dispersion_real
_atom_type_scat_dispersion_imag
_atom_type_scat_source
O O 0.0492 0.0322 'International Tables Vol C Tables 4.2.6.8 and 6.1.1.4'
N N 0.0311 0.018 'International Tables Vol C Tables 4.2.6.8 and 6.1.1.4'
C C 0.0181 0.0091 'International Tables Vol C Tables 4.2.6.8 and 6.1.1.4'
H H 0 0 'International Tables Vol C Tables 4.2.6.8 and 6.1.1.4'

loop_
_geom_angle_atom_site_label_1
_geom_angle_atom_site_label_2
_geom_angle_atom_site_label_3
_geom_angle
C11 O1 H1O1 110.5(18)
C14 O2 C16 116.91(13)
C8 N1 C1 108.84(14)
C8 N1 H1N1 123.7(14)
C1 N1 H1N1 125.6(14)
C2 C1 N1 110.13(15)
C2 C1 H1 128.2(12)
N1 C1 H1 121.7(12)
C1 C2 C3 106.53(14)
C1 C2 C9 127.93(15)
C3 C2 C9 125.13(14)
C4 C3 C8 118.91(15)
C4 C3 C2 134.09(15)
C8 C3 C2 107.00(14)
C5 C4 C3 118.88(16)
C5 C4 H4 119.7(11)
C3 C4 H4 121.4(11)
C4 C5 C6 121.34(17)
C4 C5 H5 120.5(13)
C6 C5 H5 118.2(13)
C7 C6 C5 121.24(16)
C7 C6 H6 119.4(12)
C5 C6 H6 119.3(12)
C6 C7 C8 117.33(16)
C6 C7 H7 122.0(13)
C8 C7 H7 120.7(13)
N1 C8 C7 130.25(16)
N1 C8 C3 107.46(14)
C7 C8 C3 122.28(15)
C2 C9 C10 114.37(13)
C2 C9 C17 112.49(13)
C10 C9 C17 111.79(13)
C2 C9 H9 104.9(11)
C10 C9 H9 106.1(11)
C17 C9 H9 106.4(10)
C11 C10 C15 118.69(15)
C11 C10 C9 118.56(14)
C15 C10 C9 122.68(14)
O1 C11 C12 116.85(15)
O1 C11 C10 122.56(15)
C12 C11 C10 120.51(15)
C13 C12 C11 120.45(16)
C13 C12 H12 119.8(14)
C11 C12 H12 119.8(14)
C12 C13 C14 119.57(16)
C12 C13 H13 122.7(13)
C14 C13 H13 117.7(13)
O2 C14 C15 124.36(15)
O2 C14 C13 115.64(15)
C15 C14 C13 120.00(15)
C14 C15 C10 120.54(15)
C14 C15 H15 121.4(11)
C10 C15 H15 118.1(11)
O2 C16 H16A 110.3(12)
O2 C16 H16B 110.3(13)
H16A C16 H16B 107.6(18)
O2 C16 H16C 107.1(14)
H16A C16 H16C 111.2(17)
H16B C16 H16C 110.4(18)
C22 C17 C18 118.76(15)
C22 C17 C9 119.60(15)
C18 C17 C9 121.61(15)
C19 C18 C17 118.96(16)
C19 C18 C23 118.29(15)
C17 C18 C23 122.68(14)
C20 C19 C18 121.30(17)
C20 C19 H19 120.2(12)
C18 C19 H19 118.5(12)
C21 C20 C19 119.62(16)
C21 C20 H20 121.2(14)
C19 C20 H20 119.2(14)
C20 C21 C22 119.95(17)
C20 C21 H21 119.7(14)
C22 C21 H21 120.3(14)
C21 C22 C17 121.40(17)
C21 C22 H22 120.7(12)
C17 C22 H22 117.9(12)
C24 C23 C28 118.34(16)
C24 C23 C18 122.59(15)
C28 C23 C18 119.07(15)
C25 C24 C23 120.37(16)
C25 C24 H24 120.6(12)
C23 C24 H24 119.0(12)
C24 C25 C26 120.76(17)
C24 C25 H25 120.2(12)
C26 C25 H25 119.0(12)
C27 C26 C25 119.31(16)
C27 C26 H26 120.8(12)
C25 C26 H26 119.9(12)
C28 C27 C26 120.32(16)
C28 C27 H27 120.7(15)
C26 C27 H27 118.9(15)
C27 C28 C23 120.89(16)
C27 C28 H28 118.7(15)
C23 C28 H28 120.4(15)

loop_
_geom_bond_atom_site_label_1
_geom_bond_atom_site_label_2
_geom_bond_distance
O1 C11 1.381(2)
O1 H1O1 0.85(3)
O2 C14 1.377(2)
O2 C16 1.423(2)
N1 C8 1.376(2)
N1 C1 1.378(2)
N1 H1N1 0.89(2)
C1 C2 1.361(2)
C1 H1 0.97(2)
C2 C3 1.439(2)
C2 C9 1.509(2)
C3 C4 1.405(2)
C3 C8 1.411(2)
C4 C5 1.378(2)
C4 H4 0.99(2)
C5 C6 1.404(3)
C5 H5 0.96(2)
C6 C7 1.381(3)
C6 H6 0.99(2)
C7 C8 1.399(2)
C7 H7 1.00(2)
C9 C10 1.528(2)
C9 C17 1.531(2)
C9 H9 0.98(2)
C10 C11 1.394(2)
C10 C15 1.394(2)
C11 C12 1.383(3)
C12 C13 1.382(3)
C12 H12 0.98(2)
C13 C14 1.390(2)
C13 H13 0.93(2)
C14 C15 1.388(2)
C15 H15 0.962(19)
C16 H16A 1.02(2)
C16 H16B 0.97(2)
C16 H16C 0.98(2)
C17 C22 1.393(2)
C17 C18 1.413(2)
C18 C19 1.400(2)
C18 C23 1.494(2)
C19 C20 1.384(3)
C19 H19 0.97(2)
C20 C21 1.384(3)
C20 H20 0.98(3)
C21 C22 1.386(3)
C21 H21 0.95(2)
C22 H22 0.96(2)
C23 C24 1.396(2)
C23 C28 1.400(2)
C24 C25 1.386(3)
C24 H24 0.98(2)
C25 C26 1.387(3)
C25 H25 0.97(2)
C26 C27 1.384(3)
C26 H26 0.99(2)
C27 C28 1.384(3)
C27 H27 0.96(2)
C28 H28 0.95(3)
